data_7209667
loop_
_publ_author_name
'Huang, Fu-Ping'
'Yang, Zu-Mei'
'Yao, Peng-Fei'
'Yu, Qing'
'Tian, Jin-Lei'
'Bian, He-Dong'
'Yan, Shi-Ping'
'Liao, Dai-Zheng'
'Cheng, Peng'

_publ_section_title
;
 Coordination assemblies of the CdII--BDC/bpt mixed-ligand system:
 positional isomeric effect, structural diversification and luminescent
 properties
;
_journal_issue 14
_journal_name_full CrystEngComm
_journal_page_first 2657
_journal_paper_doi 10.1039/c3ce26905a
_journal_volume 15
_journal_year 2013
_chemical_formula_sum 'C80 H70 Cd4 N20 O25'
_chemical_formula_weight 2161.20
_chemical_name_systematic
;
?
;
_space_group_IT_number 14
_symmetry_cell_setting monoclinic
_symmetry_space_group_name_Hall '-P 2ybc'
_symmetry_space_group_name_H-M 'P 1 21/c 1'
_atom_sites_solution_hydrogens geom
_atom_sites_solution_primary direct
_atom_sites_solution_secondary difmap
_audit_creation_method SHELXL-97
_cell_angle_alpha 90.00
_cell_angle_beta 107.07(3)
_cell_angle_gamma 90.00
_cell_formula_units_Z 2
_cell_length_a 14.495(3)
_cell_length_b 16.313(3)
_cell_length_c 19.838(4)
_cell_measurement_temperature 293(2)
_cell_volume 4484.2(17)
_computing_structure_refinement 'SHELXL-97 (Sheldrick, 1997)'
_computing_structure_solution 'SHELXS-97 (Sheldrick, 1990)'
_diffrn_ambient_temperature 293(2)
_diffrn_measured_fraction_theta_full 0.997
_diffrn_measured_fraction_theta_max 0.997
_diffrn_radiation_monochromator graphite
_diffrn_radiation_source 'fine-focus sealed tube'
_diffrn_radiation_type MoK\a
_diffrn_radiation_wavelength 0.71073
_diffrn_reflns_av_R_equivalents 0.0596
_diffrn_reflns_av_sigmaI/netI 0.0566
_diffrn_reflns_limit_h_max 14
_diffrn_reflns_limit_h_min -17
_diffrn_reflns_limit_k_max 19
_diffrn_reflns_limit_k_min -19
_diffrn_reflns_limit_l_max 23
_diffrn_reflns_limit_l_min -23
_diffrn_reflns_number 27604
_diffrn_reflns_theta_full 25.00
_diffrn_reflns_theta_max 25.00
_diffrn_reflns_theta_min 3.08
_exptl_absorpt_coefficient_mu 1.021
_exptl_absorpt_correction_T_max 0.7245
_exptl_absorpt_correction_T_min 0.6867
_exptl_absorpt_correction_type multi-scan
_exptl_absorpt_process_details sadabs
_exptl_crystal_colour colorless
_exptl_crystal_density_diffrn 1.601
_exptl_crystal_density_method 'not measured'
_exptl_crystal_description block
_exptl_crystal_F_000 3780
_exptl_crystal_size_max 0.40
_exptl_crystal_size_mid 0.34
_exptl_crystal_size_min 0.23
_refine_diff_density_max 1.461
_refine_diff_density_min -0.545
_refine_diff_density_rms 0.125
_refine_ls_extinction_method none
_refine_ls_goodness_of_fit_ref 1.181
_refine_ls_hydrogen_treatment constr
_refine_ls_matrix_type full
_refine_ls_number_parameters 595
_refine_ls_number_reflns 7875
_refine_ls_number_restraints 38
_refine_ls_restrained_S_all 1.188
_refine_ls_R_factor_all 0.0899
_refine_ls_R_factor_gt 0.0671
_refine_ls_shift/su_max 0.000
_refine_ls_shift/su_mean 0.000
_refine_ls_structure_factor_coef Fsqd
_refine_ls_weighting_details 'calc w=1/[\s^2^(Fo^2^)+(0.0599P)^2^+21.4902P] where P=(Fo^2^+2Fc^2^)/3'
_refine_ls_weighting_scheme calc
_refine_ls_wR_factor_gt 0.1539
_refine_ls_wR_factor_ref 0.1631
_reflns_number_gt 6394
_reflns_number_total 7875
_reflns_threshold_expression >2sigma(I)
_cod_data_source_file c3ce26905a.txt
_cod_data_source_block 3
_cod_original_cell_volume 4484.1(16)
_cod_original_sg_symbol_H-M p21/c
_cod_database_code 7209667

loop_
_symmetry_equiv_pos_as_xyz
'x, y, z'
'-x, y+1/2, -z+1/2'
'-x, -y, -z'
'x, -y-1/2, z-1/2'

loop_
_atom_site_label
_atom_site_type_symbol
_atom_site_fract_x
_atom_site_fract_y
_atom_site_fract_z
_atom_site_U_iso_or_equiv
_atom_site_adp_type
_atom_site_occupancy
_atom_site_symmetry_multiplicity
_atom_site_calc_flag
_atom_site_refinement_flags
Cd1 Cd 0.39563(4) 0.27384(3) 0.18976(3) 0.02829(17) Uani 1 1 d .
Cd2 Cd 0.11605(4) 0.25444(3) 0.10389(3) 0.02638(16) Uani 1 1 d .
C1 C 0.3153(6) 0.3078(5) 0.0477(4) 0.0329(18) Uani 1 1 d .
C2 C 0.2840(5) 0.3078(5) -0.0304(4) 0.0301(17) Uani 1 1 d .
C3 C 0.3506(6) 0.2949(5) -0.0672(4) 0.041(2) Uani 1 1 d .
H3 H 0.4158 0.2900 -0.0429 0.050 Uiso 1 1 calc R
C4 C 0.3202(6) 0.2893(5) -0.1396(4) 0.041(2) Uani 1 1 d .
H4 H 0.3653 0.2807 -0.1639 0.049 Uiso 1 1 calc R
C5 C 0.2244(5) 0.2963(4) -0.1766(3) 0.0283(16) Uani 1 1 d .
C6 C 0.1918(6) 0.2859(4) -0.2547(4) 0.0288(17) Uani 1 1 d .
C7 C 0.1575(6) 0.3107(6) -0.1407(4) 0.046(2) Uani 1 1 d .
H7 H 0.0926 0.3166 -0.1654 0.055 Uiso 1 1 calc R
C8 C 0.1871(6) 0.3163(6) -0.0681(4) 0.044(2) Uani 1 1 d .
H8 H 0.1418 0.3257 -0.0442 0.052 Uiso 1 1 calc R
C9 C -0.0635(5) 0.2595(4) 0.0062(4) 0.0279(16) Uani 1 1 d .
C10 C -0.1581(5) 0.2580(4) -0.0514(4) 0.0259(16) Uani 1 1 d .
C11 C -0.1581(6) 0.2480(4) -0.1206(4) 0.0312(17) Uani 1 1 d .
H11 H -0.1003 0.2470 -0.1319 0.037 Uiso 1 1 calc R
C12 C -0.2451(6) 0.2394(5) -0.1728(4) 0.0337(18) Uani 1 1 d .
H12 H -0.2454 0.2296 -0.2190 0.040 Uiso 1 1 calc R
C13 C -0.3323(5) 0.2452(4) -0.1569(4) 0.0278(16) Uani 1 1 d .
C14 C -0.4266(6) 0.2378(5) -0.2136(4) 0.0324(18) Uani 1 1 d .
C15 C -0.3310(6) 0.2563(5) -0.0879(4) 0.0333(18) Uani 1 1 d .
H15 H -0.3888 0.2604 -0.0768 0.040 Uiso 1 1 calc R
C16 C -0.2448(6) 0.2613(5) -0.0351(4) 0.0368(19) Uani 1 1 d .
H16 H -0.2447 0.2669 0.0115 0.044 Uiso 1 1 calc R
C17 C 0.4019(6) 0.0819(5) 0.2074(4) 0.040(2) Uani 1 1 d .
H17 H 0.4058 0.1007 0.2524 0.048 Uiso 1 1 calc R
C18 C 0.3988(7) -0.0022(5) 0.1953(5) 0.048(2) Uani 1 1 d .
H18 H 0.4025 -0.0389 0.2319 0.058 Uiso 1 1 calc R
C19 C 0.3903(7) -0.0297(5) 0.1295(4) 0.046(2) Uani 1 1 d .
H19 H 0.3868 -0.0857 0.1205 0.055 Uiso 1 1 calc R
C20 C 0.3867(5) 0.0248(5) 0.0756(4) 0.0316(17) Uani 1 1 d .
C21 C 0.3921(6) 0.1081(5) 0.0922(4) 0.0363(19) Uani 1 1 d .
H21 H 0.3904 0.1459 0.0567 0.044 Uiso 1 1 calc R
C22 C 0.3761(5) -0.0043(5) 0.0036(4) 0.0316(17) Uani 1 1 d .
C23 C 0.3631(6) -0.0131(5) -0.1039(4) 0.0328(18) Uani 1 1 d .
C24 C 0.3592(6) 0.0034(4) -0.1773(4) 0.0319(17) Uani 1 1 d .
C25 C 0.3415(7) -0.0592(5) -0.2274(4) 0.048(2) Uani 1 1 d .
H25 H 0.3313 -0.1126 -0.2147 0.058 Uiso 1 1 calc R
C26 C 0.3393(8) -0.0417(6) -0.2949(5) 0.056(3) Uani 1 1 d .
H26 H 0.3283 -0.0831 -0.3286 0.067 Uiso 1 1 calc R
C27 C 0.3532(7) 0.0367(5) -0.3126(4) 0.046(2) Uani 1 1 d .
H27 H 0.3512 0.0479 -0.3590 0.055 Uiso 1 1 calc R
C28 C 0.0902(7) 0.4476(5) 0.0894(4) 0.045(2) Uani 1 1 d .
H28 H 0.0881 0.4325 0.0438 0.054 Uiso 1 1 calc R
C29 C 0.0807(8) 0.5296(5) 0.1037(5) 0.056(3) Uani 1 1 d .
H29 H 0.0727 0.5689 0.0685 0.067 Uiso 1 1 calc R
C30 C 0.0833(7) 0.5522(5) 0.1719(4) 0.050(2) Uani 1 1 d .
H30 H 0.0760 0.6068 0.1829 0.059 Uiso 1 1 calc R
C31 C 0.0970(6) 0.4922(5) 0.2233(4) 0.0344(18) Uani 1 1 d .
C32 C 0.1071(6) 0.4119(5) 0.2047(4) 0.0361(19) Uani 1 1 d .
H32 H 0.1178 0.3717 0.2394 0.043 Uiso 1 1 calc R
C33 C 0.1035(6) 0.5141(5) 0.2971(4) 0.0332(18) Uani 1 1 d .
C34 C 0.1152(5) 0.5073(4) 0.4037(4) 0.0308(17) Uani 1 1 d .
C35 C 0.1239(5) 0.4837(4) 0.4765(4) 0.0319(17) Uani 1 1 d .
C36 C 0.1225(6) 0.4024(5) 0.4967(4) 0.0360(19) Uani 1 1 d .
H36 H 0.1178 0.3619 0.4628 0.043 Uiso 1 1 calc R
C37 C 0.1344(7) 0.5424(5) 0.5292(4) 0.045(2) Uani 1 1 d .
H37 H 0.1379 0.5977 0.5186 0.054 Uiso 1 1 calc R
C38 C 0.1395(7) 0.5193(5) 0.5955(4) 0.046(2) Uani 1 1 d .
H38 H 0.1444 0.5583 0.6306 0.055 Uiso 1 1 calc R
C39 C 0.1373(6) 0.4374(5) 0.6103(4) 0.040(2) Uani 1 1 d .
H39 H 0.1429 0.4220 0.6564 0.048 Uiso 1 1 calc R
C40 C 0.3724(6) 0.0806(5) -0.2004(4) 0.0333(18) Uani 1 1 d .
H40 H 0.3841 0.1234 -0.1680 0.040 Uiso 1 1 calc R
N1 N 0.3995(5) 0.1363(4) 0.1572(3) 0.0362(16) Uani 1 1 d .
N2 N 0.3638(6) -0.0835(4) -0.0093(3) 0.0448(18) Uani 1 1 d .
N3 N 0.3560(6) -0.0874(4) -0.0792(3) 0.0452(19) Uani 1 1 d .
N4 N 0.3765(5) 0.0424(4) -0.0524(3) 0.0342(15) Uani 1 1 d .
N5 N 0.3694(5) 0.0976(4) -0.2672(3) 0.0339(15) Uani 1 1 d .
N6 N 0.1023(5) 0.3893(4) 0.1383(3) 0.0353(15) Uani 1 1 d .
N7 N 0.1126(5) 0.4599(4) 0.3499(3) 0.0373(16) Uani 1 1 d .
N8 N 0.1090(5) 0.5861(4) 0.3834(3) 0.0411(17) Uani 1 1 d .
N9 N 0.1024(6) 0.5916(4) 0.3147(3) 0.0421(18) Uani 1 1 d .
N10 N 0.1277(5) 0.3793(4) 0.5625(3) 0.0353(15) Uani 1 1 d .
O1 O 0.2526(4) 0.3029(4) 0.0804(3) 0.0439(14) Uani 1 1 d .
O2 O 0.4028(4) 0.3123(4) 0.0800(3) 0.0427(14) Uani 1 1 d .
O3 O 0.2523(4) 0.2719(4) -0.2876(3) 0.0398(14) Uani 1 1 d .
O4 O 0.1031(4) 0.2886(3) -0.2871(3) 0.0385(13) Uani 1 1 d .
O5 O 0.0095(4) 0.2870(3) -0.0077(3) 0.0367(13) Uani 1 1 d .
O6 O -0.0597(4) 0.2317(3) 0.0657(3) 0.0371(13) Uani 1 1 d .
O7 O -0.4286(4) 0.2134(4) -0.2733(3) 0.0493(16) Uani 1 1 d .
O8 O -0.5021(4) 0.2559(4) -0.1982(3) 0.0458(15) Uani 1 1 d .
O9 O 0.5934(14) 0.464(4) 0.978(4) 0.46(4) Uani 0.50 1 d PDU
O10 O 0.9088(12) 0.2321(10) 0.7219(9) 0.198(6) Uani 1 1 d U
O11 O 0.3248(8) 0.7545(5) 0.8671(5) 0.099(3) Uani 1 1 d U
H8A H 0.1021 0.6314 0.4062 0.149 Uiso 1 1 d R
H3A H 0.3569 -0.1309 -0.0952 0.149 Uiso 1 1 d R
H10A H 0.9632 0.2468 0.7185 0.218 Uiso 1 1 d R
H11A H 0.3556 0.7419 0.8393 0.218 Uiso 1 1 d R
H11B H 0.3341 0.8016 0.8833 0.218 Uiso 1 1 d R
H9A H 0.5333 0.4731 0.9634 0.417 Uiso 1 1 d RD
H12A H 0.4108 0.5149 0.8987 0.516 Uiso 1 1 d R
H12B H 0.3234 0.5189 0.8634 0.516 Uiso 1 1 d R
H10B H 0.8757 0.2126 0.6869 0.218 Uiso 1 1 d R
H13A H 0.1775 0.5529 0.8074 0.516 Uiso 1 1 d RD
H14A H 0.5131 0.3458 0.0575 0.317 Uiso 1 1 d R
O12 O 0.365(3) 0.521(2) 0.8929(19) 0.46(2) Uani 1 1 d U
O13 O 0.175(6) 0.585(4) 0.841(3) 0.52(5) Uani 0.50 1 d PDU
O14 O 0.567(2) 0.359(2) 0.0451(17) 0.205(13) Uani 0.50 1 d PU

loop_
_atom_site_aniso_label
_atom_site_aniso_U_11
_atom_site_aniso_U_22
_atom_site_aniso_U_33
_atom_site_aniso_U_23
_atom_site_aniso_U_13
_atom_site_aniso_U_12
Cd1 0.0284(3) 0.0365(3) 0.0167(3) -0.0025(2) 0.0015(2) 0.0017(2)
Cd2 0.0284(3) 0.0315(3) 0.0161(3) -0.0006(2) 0.0018(2) 0.0002(2)
C1 0.043(5) 0.030(4) 0.023(4) -0.001(3) 0.007(4) -0.001(3)
C2 0.034(5) 0.038(4) 0.017(3) 0.000(3) 0.006(3) 0.001(3)
C3 0.035(5) 0.063(6) 0.026(4) -0.001(4) 0.008(4) 0.008(4)
C4 0.031(5) 0.070(6) 0.022(4) -0.003(4) 0.010(3) 0.006(4)
C5 0.031(4) 0.037(4) 0.015(3) 0.000(3) 0.004(3) 0.001(3)
C6 0.036(5) 0.029(4) 0.020(4) -0.002(3) 0.006(3) -0.002(3)
C7 0.025(5) 0.087(7) 0.023(4) -0.006(4) 0.003(3) 0.005(4)
C8 0.031(5) 0.082(7) 0.020(4) -0.004(4) 0.012(4) 0.006(4)
C9 0.028(4) 0.023(4) 0.029(4) 0.003(3) 0.003(3) -0.003(3)
C10 0.037(5) 0.019(3) 0.021(4) -0.002(3) 0.007(3) -0.005(3)
C11 0.029(4) 0.037(4) 0.027(4) 0.001(3) 0.008(3) 0.000(3)
C12 0.035(5) 0.046(5) 0.020(4) 0.001(3) 0.008(3) 0.000(4)
C13 0.028(4) 0.025(4) 0.027(4) 0.007(3) 0.003(3) 0.001(3)
C14 0.029(5) 0.037(4) 0.026(4) 0.009(3) -0.001(3) -0.006(3)
C15 0.023(4) 0.045(5) 0.030(4) 0.002(3) 0.004(3) -0.005(3)
C16 0.032(5) 0.053(5) 0.025(4) -0.002(3) 0.007(3) -0.008(4)
C17 0.048(6) 0.044(5) 0.023(4) 0.001(3) 0.002(4) 0.004(4)
C18 0.057(6) 0.049(5) 0.039(5) 0.011(4) 0.014(4) 0.002(4)
C19 0.070(7) 0.035(5) 0.033(5) 0.003(4) 0.017(4) -0.006(4)
C20 0.030(5) 0.033(4) 0.029(4) -0.004(3) 0.005(3) 0.002(3)
C21 0.041(5) 0.038(5) 0.029(4) 0.006(3) 0.008(4) 0.003(4)
C22 0.032(5) 0.037(4) 0.029(4) 0.002(3) 0.014(4) 0.001(3)
C23 0.033(5) 0.030(4) 0.037(4) -0.001(3) 0.014(4) -0.001(3)
C24 0.041(5) 0.029(4) 0.026(4) -0.002(3) 0.011(4) 0.003(3)
C25 0.075(7) 0.032(5) 0.043(5) 0.003(4) 0.028(5) 0.001(4)
C26 0.089(8) 0.045(5) 0.036(5) -0.010(4) 0.023(5) -0.005(5)
C27 0.069(7) 0.045(5) 0.025(4) 0.003(4) 0.015(4) 0.002(4)
C28 0.066(7) 0.041(5) 0.027(4) 0.000(4) 0.011(4) -0.003(4)
C29 0.089(8) 0.037(5) 0.038(5) 0.015(4) 0.012(5) 0.005(5)
C30 0.081(7) 0.029(4) 0.039(5) -0.001(4) 0.019(5) 0.003(4)
C31 0.042(5) 0.033(4) 0.027(4) 0.003(3) 0.009(4) 0.000(4)
C32 0.046(5) 0.032(4) 0.028(4) 0.006(3) 0.007(4) 0.005(4)
C33 0.037(5) 0.031(4) 0.034(4) 0.002(3) 0.013(4) -0.001(3)
C34 0.032(5) 0.029(4) 0.033(4) -0.002(3) 0.011(3) -0.001(3)
C35 0.029(4) 0.030(4) 0.038(4) 0.000(3) 0.011(4) 0.000(3)
C36 0.043(5) 0.034(4) 0.028(4) -0.005(3) 0.007(4) -0.002(4)
C37 0.067(7) 0.030(4) 0.041(5) -0.004(4) 0.019(5) -0.002(4)
C38 0.075(7) 0.032(5) 0.031(5) -0.006(3) 0.015(4) -0.003(4)
C39 0.044(5) 0.048(5) 0.027(4) 0.001(4) 0.009(4) 0.000(4)
C40 0.036(5) 0.031(4) 0.032(4) -0.003(3) 0.009(4) 0.004(3)
N1 0.041(4) 0.038(4) 0.026(3) 0.000(3) 0.005(3) 0.004(3)
N2 0.079(6) 0.031(4) 0.033(4) -0.002(3) 0.030(4) -0.005(4)
N3 0.075(6) 0.035(4) 0.033(4) -0.005(3) 0.028(4) -0.006(4)
N4 0.046(4) 0.028(3) 0.028(3) 0.000(3) 0.010(3) 0.000(3)
N5 0.041(4) 0.030(3) 0.027(3) 0.002(3) 0.006(3) 0.003(3)
N6 0.044(4) 0.030(3) 0.031(4) -0.002(3) 0.009(3) 0.002(3)
N7 0.051(5) 0.029(3) 0.031(4) -0.003(3) 0.010(3) 0.001(3)
N8 0.061(5) 0.034(4) 0.031(4) -0.002(3) 0.018(3) 0.003(3)
N9 0.071(5) 0.026(4) 0.035(4) 0.004(3) 0.024(4) 0.005(3)
N10 0.038(4) 0.036(4) 0.030(4) -0.001(3) 0.008(3) -0.004(3)
O1 0.047(4) 0.067(4) 0.022(3) -0.005(3) 0.017(3) -0.011(3)
O2 0.034(4) 0.069(4) 0.021(3) 0.002(3) 0.002(2) -0.003(3)
O3 0.041(3) 0.059(4) 0.021(3) -0.007(2) 0.012(2) 0.005(3)
O4 0.033(3) 0.054(4) 0.024(3) -0.005(2) 0.003(2) -0.002(3)
O5 0.031(3) 0.048(3) 0.027(3) 0.006(2) 0.004(2) -0.006(3)
O6 0.037(3) 0.044(3) 0.023(3) 0.011(2) -0.001(2) -0.007(2)
O7 0.033(3) 0.081(5) 0.028(3) -0.011(3) -0.001(3) -0.005(3)
O8 0.022(3) 0.077(4) 0.033(3) 0.000(3) -0.001(2) 0.000(3)
O9 0.47(4) 0.46(4) 0.46(4) 0.008(10) 0.144(15) -0.005(10)
O10 0.197(10) 0.212(10) 0.225(10) 0.020(8) 0.123(8) 0.000(8)
O11 0.159(7) 0.070(5) 0.084(5) -0.021(4) 0.060(5) -0.021(5)
O12 0.47(2) 0.44(2) 0.47(2) 0.017(10) 0.139(11) -0.017(10)
O13 0.51(5) 0.52(5) 0.53(5) 0.012(10) 0.146(17) -0.007(10)
O14 0.202(15) 0.213(16) 0.199(15) 0.007(10) 0.058(10) -0.004(10)

loop_
_atom_type_symbol
_atom_type_description
_atom_type_scat_dispersion_real
_atom_type_scat_dispersion_imag
_atom_type_scat_source
C C 0.0033 0.0016 'International Tables Vol C Tables 4.2.6.8 and 6.1.1.4'
H H 0.0000 0.0000 'International Tables Vol C Tables 4.2.6.8 and 6.1.1.4'
N N 0.0061 0.0033 'International Tables Vol C Tables 4.2.6.8 and 6.1.1.4'
O O 0.0106 0.0060 'International Tables Vol C Tables 4.2.6.8 and 6.1.1.4'
Cd Cd -0.8075 1.2024 'International Tables Vol C Tables 4.2.6.8 and 6.1.1.4'

loop_
_geom_angle_atom_site_label_1
_geom_angle_atom_site_label_2
_geom_angle_atom_site_label_3
_geom_angle
_geom_angle_site_symmetry_1
_geom_angle_site_symmetry_3
_geom_angle_publ_flag
O2 Cd1 O8 140.1(2) . 4_666 y
O2 Cd1 N5 99.1(2) . 4_566 y
O8 Cd1 N5 88.0(2) 4_666 4_566 y
O2 Cd1 N1 89.4(2) . . y
O8 Cd1 N1 90.2(2) 4_666 . y
N5 Cd1 N1 168.8(2) 4_566 . y
O2 Cd1 O3 123.46(19) . 4_566 y
O8 Cd1 O3 95.77(19) 4_666 4_566 y
N5 Cd1 O3 88.1(2) 4_566 4_566 y
N1 Cd1 O3 81.0(2) . 4_566 y
O2 Cd1 O7 85.88(19) . 4_666 y
O8 Cd1 O7 54.35(19) 4_666 4_666 y
N5 Cd1 O7 94.7(2) 4_566 4_666 y
N1 Cd1 O7 93.2(2) . 4_666 y
O3 Cd1 O7 149.76(18) 4_566 4_666 y
O2 Cd1 O1 53.02(18) . . y
O8 Cd1 O1 166.80(19) 4_666 . y
N5 Cd1 O1 88.0(2) 4_566 . y
N1 Cd1 O1 91.3(2) . . y
O3 Cd1 O1 71.53(17) 4_566 . y
O7 Cd1 O1 138.58(18) 4_666 . y
O2 Cd1 C14 112.9(2) . 4_666 ?
O8 Cd1 C14 27.3(2) 4_666 4_666 ?
N5 Cd1 C14 91.6(2) 4_566 4_666 ?
N1 Cd1 C14 91.9(2) . 4_666 ?
O3 Cd1 C14 122.9(2) 4_566 4_666 ?
O7 Cd1 C14 27.0(2) 4_666 4_666 ?
O1 Cd1 C14 165.5(2) . 4_666 ?
O1 Cd2 N6 83.5(2) . . y
O1 Cd2 O4 126.81(19) . 4_566 y
N6 Cd2 O4 88.6(2) . 4_566 y
O1 Cd2 N10 95.4(2) . 4_565 y
N6 Cd2 N10 176.8(2) . 4_565 y
O4 Cd2 N10 94.5(2) 4_566 4_565 y
O1 Cd2 O5 95.57(19) . . y
N6 Cd2 O5 88.5(2) . . y
O4 Cd2 O5 136.83(19) 4_566 . y
N10 Cd2 O5 88.6(2) 4_565 . y
O1 Cd2 O6 149.54(17) . . y
N6 Cd2 O6 93.6(2) . . y
O4 Cd2 O6 83.26(18) 4_566 . y
N10 Cd2 O6 85.8(2) 4_565 . y
O5 Cd2 O6 53.99(17) . . y
O1 Cd2 O3 73.99(18) . 4_566 y
N6 Cd2 O3 91.4(2) . 4_566 y
O4 Cd2 O3 53.64(18) 4_566 4_566 y
N10 Cd2 O3 91.3(2) 4_565 4_566 y
O5 Cd2 O3 169.50(17) . 4_566 y
O6 Cd2 O3 136.47(16) . 4_566 y
O2 C1 O1 121.2(7) . . ?
O2 C1 C2 119.5(7) . . ?
O1 C1 C2 119.3(7) . . ?
C3 C2 C8 118.8(7) . . ?
C3 C2 C1 120.2(7) . . ?
C8 C2 C1 120.9(7) . . ?
C4 C3 C2 120.0(8) . . ?
C4 C3 H3 120.0 . . ?
C2 C3 H3 120.0 . . ?
C5 C4 C3 121.1(7) . . ?
C5 C4 H4 119.5 . . ?
C3 C4 H4 119.5 . . ?
C4 C5 C7 119.5(7) . . ?
C4 C5 C6 120.5(7) . . ?
C7 C5 C6 120.0(7) . . ?
O3 C6 O4 120.3(6) . . ?
O3 C6 C5 120.2(7) . . ?
O4 C6 C5 119.4(7) . . ?
C5 C7 C8 120.0(8) . . ?
C5 C7 H7 120.0 . . ?
C8 C7 H7 120.0 . . ?
C7 C8 C2 120.7(7) . . ?
C7 C8 H8 119.7 . . ?
C2 C8 H8 119.7 . . ?
O6 C9 O5 122.1(7) . . ?
O6 C9 C10 119.2(6) . . ?
O5 C9 C10 118.6(6) . . ?
C11 C10 C16 120.0(7) . . ?
C11 C10 C9 119.3(7) . . ?
C16 C10 C9 120.5(6) . . ?
C10 C11 C12 119.3(7) . . ?
C10 C11 H11 120.4 . . ?
C12 C11 H11 120.4 . . ?
C11 C12 C13 120.8(7) . . ?
C11 C12 H12 119.6 . . ?
C13 C12 H12 119.6 . . ?
C15 C13 C12 119.0(7) . . ?
C15 C13 C14 120.0(7) . . ?
C12 C13 C14 120.9(7) . . ?
O7 C14 O8 122.0(7) . . ?
O7 C14 C13 120.2(7) . . ?
O8 C14 C13 117.8(7) . . ?
O7 C14 Cd1 63.5(4) . 4_465 ?
O8 C14 Cd1 58.4(4) . 4_465 ?
C13 C14 Cd1 176.2(6) . 4_465 ?
C16 C15 C13 120.6(7) . . ?
C16 C15 H15 119.7 . . ?
C13 C15 H15 119.7 . . ?
C15 C16 C10 120.1(7) . . ?
C15 C16 H16 119.9 . . ?
C10 C16 H16 119.9 . . ?
N1 C17 C18 122.6(7) . . ?
N1 C17 H17 118.7 . . ?
C18 C17 H17 118.7 . . ?
C19 C18 C17 118.9(8) . . ?
C19 C18 H18 120.6 . . ?
C17 C18 H18 120.6 . . ?
C18 C19 C20 120.5(8) . . ?
C18 C19 H19 119.8 . . ?
C20 C19 H19 119.8 . . ?
C19 C20 C21 117.2(7) . . ?
C19 C20 C22 120.9(7) . . ?
C21 C20 C22 121.9(7) . . ?
N1 C21 C20 122.9(7) . . ?
N1 C21 H21 118.5 . . ?
C20 C21 H21 118.5 . . ?
N2 C22 N4 115.2(7) . . ?
N2 C22 C20 118.4(7) . . ?
N4 C22 C20 126.4(7) . . ?
N3 C23 N4 110.4(7) . . ?
N3 C23 C24 123.5(7) . . ?
N4 C23 C24 126.2(7) . . ?
C40 C24 C25 116.7(7) . . ?
C40 C24 C23 122.1(7) . . ?
C25 C24 C23 121.3(7) . . ?
C26 C25 C24 119.6(8) . . ?
C26 C25 H25 120.2 . . ?
C24 C25 H25 120.2 . . ?
C27 C26 C25 119.3(8) . . ?
C27 C26 H26 120.4 . . ?
C25 C26 H26 120.4 . . ?
N5 C27 C26 123.1(8) . . ?
N5 C27 H27 118.5 . . ?
C26 C27 H27 118.5 . . ?
N6 C28 C29 122.8(8) . . ?
N6 C28 H28 118.6 . . ?
C29 C28 H28 118.6 . . ?
C28 C29 C30 118.6(8) . . ?
C28 C29 H29 120.7 . . ?
C30 C29 H29 120.7 . . ?
C31 C30 C29 119.1(8) . . ?
C31 C30 H30 120.5 . . ?
C29 C30 H30 120.5 . . ?
C32 C31 C30 118.5(7) . . ?
C32 C31 C33 120.8(7) . . ?
C30 C31 C33 120.7(7) . . ?
N6 C32 C31 122.8(7) . . ?
N6 C32 H32 118.6 . . ?
C31 C32 H32 118.6 . . ?
N9 C33 N7 115.5(7) . . ?
N9 C33 C31 119.5(7) . . ?
N7 C33 C31 125.0(7) . . ?
N7 C34 N8 109.8(7) . . ?
N7 C34 C35 128.4(7) . . ?
N8 C34 C35 121.8(7) . . ?
C36 C35 C37 116.6(7) . . ?
C36 C35 C34 122.2(7) . . ?
C37 C35 C34 121.2(7) . . ?
N10 C36 C35 123.3(7) . . ?
N10 C36 H36 118.3 . . ?
C35 C36 H36 118.3 . . ?
C38 C37 C35 120.1(8) . . ?
C38 C37 H37 119.9 . . ?
C35 C37 H37 119.9 . . ?
C37 C38 C39 118.9(8) . . ?
C37 C38 H38 120.6 . . ?
C39 C38 H38 120.6 . . ?
N10 C39 C38 123.5(7) . . ?
N10 C39 H39 118.2 . . ?
C38 C39 H39 118.2 . . ?
N5 C40 C24 123.4(7) . . ?
N5 C40 H40 118.3 . . ?
C24 C40 H40 118.3 . . ?
C17 N1 C21 118.0(7) . . ?
C17 N1 Cd1 115.6(5) . . ?
C21 N1 Cd1 126.2(5) . . ?
C22 N2 N3 102.1(6) . . ?
C23 N3 N2 110.1(6) . . ?
C23 N3 H3A 132.3 . . ?
N2 N3 H3A 116.7 . . ?
C23 N4 C22 102.3(6) . . ?
C27 N5 C40 117.9(7) . . ?
C27 N5 Cd1 116.3(5) . 4_565 ?
C40 N5 Cd1 125.7(5) . 4_565 ?
C28 N6 C32 118.2(7) . . ?
C28 N6 Cd2 117.7(5) . . ?
C32 N6 Cd2 124.0(5) . . ?
C34 N7 C33 102.6(6) . . ?
C34 N8 N9 110.2(6) . . ?
C34 N8 H8A 130.8 . . ?
N9 N8 H8A 118.5 . . ?
C33 N9 N8 101.8(6) . . ?
C39 N10 C36 117.5(7) . . ?
C39 N10 Cd2 114.8(5) . 4_566 ?
C36 N10 Cd2 127.7(5) . 4_566 ?
C1 O1 Cd2 156.3(5) . . ?
C1 O1 Cd1 85.5(5) . . ?
Cd2 O1 Cd1 107.1(2) . . ?
C1 O2 Cd1 98.6(5) . . ?
C6 O3 Cd1 159.8(5) . 4_565 ?
C6 O3 Cd2 89.0(4) . 4_565 ?
Cd1 O3 Cd2 107.35(19) 4_565 4_565 ?
C6 O4 Cd2 96.6(4) . 4_565 ?
C9 O5 Cd2 94.3(4) . . ?
C9 O6 Cd2 89.5(4) . . ?
C14 O7 Cd1 89.4(5) . 4_465 ?
C14 O8 Cd1 94.3(5) . 4_465 ?
H10B O10 H10A 112.8 . . ?
H10B O10 H10B 0.0 . . ?
H10A O10 H10B 112.8 . . ?
H11A O11 H11B 115.5 . . ?
H12A O12 H12B 135.8 . . ?
H13A O13 H13A 0.0 . . ?

loop_
_geom_bond_atom_site_label_1
_geom_bond_atom_site_label_2
_geom_bond_distance
_geom_bond_site_symmetry_2
_geom_bond_publ_flag
Cd1 O2 2.298(5) . y
Cd1 O8 2.332(6) 4_666 y
Cd1 N5 2.337(6) 4_566 y
Cd1 N1 2.341(6) . y
Cd1 O3 2.371(5) 4_566 y
Cd1 O7 2.445(6) 4_666 y
Cd1 O1 2.568(6) . y
Cd1 C14 2.730(8) 4_666 ?
Cd2 O1 2.302(6) . y
Cd2 N6 2.329(6) . y
Cd2 O4 2.333(5) 4_566 y
Cd2 N10 2.354(6) 4_565 y
Cd2 O5 2.359(5) . y
Cd2 O6 2.463(5) . y
Cd2 O3 2.495(5) 4_566 y
C1 O2 1.243(9) . ?
C1 O1 1.265(9) . ?
C1 C2 1.481(9) . ?
C2 C3 1.386(11) . ?
C2 C8 1.390(11) . ?
C3 C4 1.377(10) . ?
C3 H3 0.9300 . ?
C4 C5 1.372(11) . ?
C4 H4 0.9300 . ?
C5 C7 1.381(11) . ?
C5 C6 1.491(9) . ?
C6 O3 1.258(9) . ?
C6 O4 1.259(9) . ?
C7 C8 1.379(10) . ?
C7 H7 0.9300 . ?
C8 H8 0.9300 . ?
C9 O6 1.251(9) . ?
C9 O5 1.252(9) . ?
C9 C10 1.505(10) . ?
C10 C11 1.381(10) . ?
C10 C16 1.387(11) . ?
C11 C12 1.384(11) . ?
C11 H11 0.9300 . ?
C12 C13 1.392(11) . ?
C12 H12 0.9300 . ?
C13 C15 1.375(10) . ?
C13 C14 1.498(10) . ?
C14 O7 1.242(9) . ?
C14 O8 1.256(10) . ?
C14 Cd1 2.730(8) 4_465 ?
C15 C16 1.376(11) . ?
C15 H15 0.9300 . ?
C16 H16 0.9300 . ?
C17 N1 1.326(10) . ?
C17 C18 1.391(12) . ?
C17 H17 0.9300 . ?
C18 C19 1.350(11) . ?
C18 H18 0.9300 . ?
C19 C20 1.381(11) . ?
C19 H19 0.9300 . ?
C20 C21 1.395(11) . ?
C20 C22 1.468(10) . ?
C21 N1 1.343(9) . ?
C21 H21 0.9300 . ?
C22 N2 1.319(10) . ?
C22 N4 1.349(9) . ?
C23 N3 1.321(10) . ?
C23 N4 1.335(9) . ?
C23 C24 1.466(10) . ?
C24 C40 1.373(10) . ?
C24 C25 1.394(11) . ?
C25 C26 1.361(12) . ?
C25 H25 0.9300 . ?
C26 C27 1.357(12) . ?
C26 H26 0.9300 . ?
C27 N5 1.314(10) . ?
C27 H27 0.9300 . ?
C28 N6 1.332(10) . ?
C28 C29 1.383(12) . ?
C28 H28 0.9300 . ?
C29 C30 1.392(12) . ?
C29 H29 0.9300 . ?
C30 C31 1.384(11) . ?
C30 H30 0.9300 . ?
C31 C32 1.380(11) . ?
C31 C33 1.482(10) . ?
C32 N6 1.350(9) . ?
C32 H32 0.9300 . ?
C33 N9 1.313(10) . ?
C33 N7 1.348(9) . ?
C34 N7 1.309(9) . ?
C34 N8 1.342(10) . ?
C34 C35 1.464(10) . ?
C35 C36 1.387(11) . ?
C35 C37 1.394(11) . ?
C36 N10 1.340(9) . ?
C36 H36 0.9300 . ?
C37 C38 1.350(11) . ?
C37 H37 0.9300 . ?
C38 C39 1.370(11) . ?
C38 H38 0.9300 . ?
C39 N10 1.319(10) . ?
C39 H39 0.9300 . ?
C40 N5 1.343(9) . ?
C40 H40 0.9300 . ?
N2 N3 1.360(9) . ?
N3 H3A 0.7787 . ?
N5 Cd1 2.337(6) 4_565 ?
N8 N9 1.342(9) . ?
N8 H8A 0.8861 . ?
N10 Cd2 2.354(6) 4_566 ?
O3 Cd1 2.371(5) 4_565 ?
O3 Cd2 2.495(5) 4_565 ?
O4 Cd2 2.333(5) 4_565 ?
O7 Cd1 2.445(6) 4_465 ?
O8 Cd1 2.332(5) 4_465 ?
O9 H9A 0.8479 . ?
O10 H10B 0.7864 . ?
O10 H10A 0.8461 . ?
O10 H10B 0.7864 . ?
O11 H11A 0.8301 . ?
O11 H11B 0.8298 . ?
O12 H12A 0.6510 . ?
O12 H12B 0.7048 . ?
O13 H13A 0.8557 . ?
O13 H13A 0.8557 . ?
O14 H14A 0.9159 . ?

loop_
_geom_torsion_atom_site_label_1
_geom_torsion_atom_site_label_2
_geom_torsion_atom_site_label_3
_geom_torsion_atom_site_label_4
_geom_torsion
_geom_torsion_site_symmetry_1
_geom_torsion_site_symmetry_4
O2 C1 C2 C3 14.0(12) . .
O1 C1 C2 C3 -165.7(8) . .
O2 C1 C2 C8 -169.5(8) . .
O1 C1 C2 C8 10.7(12) . .
C8 C2 C3 C4 -1.0(13) . .
C1 C2 C3 C4 175.5(8) . .
C2 C3 C4 C5 -0.1(14) . .
C3 C4 C5 C7 1.2(13) . .
C3 C4 C5 C6 -176.9(8) . .
C4 C5 C6 O3 -1.1(11) . .
C7 C5 C6 O3 -179.1(8) . .
C4 C5 C6 O4 176.5(7) . .
C7 C5 C6 O4 -1.5(11) . .
C4 C5 C7 C8 -1.3(14) . .
C6 C5 C7 C8 176.8(8) . .
C5 C7 C8 C2 0.2(14) . .
C3 C2 C8 C7 0.9(13) . .
C1 C2 C8 C7 -175.6(8) . .
O6 C9 C10 C11 -147.6(7) . .
O5 C9 C10 C11 30.7(10) . .
O6 C9 C10 C16 28.4(10) . .
O5 C9 C10 C16 -153.3(7) . .
C16 C10 C11 C12 -1.5(11) . .
C9 C10 C11 C12 174.4(6) . .
C10 C11 C12 C13 3.5(11) . .
C11 C12 C13 C15 -2.7(11) . .
C11 C12 C13 C14 178.6(7) . .
C15 C13 C14 O7 -167.1(7) . .
C12 C13 C14 O7 11.6(11) . .
C15 C13 C14 O8 11.9(11) . .
C12 C13 C14 O8 -169.4(7) . .
C15 C13 C14 Cd1 3(8) . 4_465
C12 C13 C14 Cd1 -178(100) . 4_465
C12 C13 C15 C16 -0.2(11) . .
C14 C13 C15 C16 178.5(7) . .
C13 C15 C16 C10 2.2(12) . .
C11 C10 C16 C15 -1.3(11) . .
C9 C10 C16 C15 -177.2(7) . .
N1 C17 C18 C19 -1.9(14) . .
C17 C18 C19 C20 1.3(14) . .
C18 C19 C20 C21 -0.1(13) . .
C18 C19 C20 C22 -179.1(8) . .
C19 C20 C21 N1 -0.6(12) . .
C22 C20 C21 N1 178.4(7) . .
C19 C20 C22 N2 4.3(12) . .
C21 C20 C22 N2 -174.7(8) . .
C19 C20 C22 N4 -176.5(8) . .
C21 C20 C22 N4 4.6(13) . .
N3 C23 C24 C40 -176.1(8) . .
N4 C23 C24 C40 2.2(13) . .
N3 C23 C24 C25 3.9(13) . .
N4 C23 C24 C25 -177.8(8) . .
C40 C24 C25 C26 0.7(13) . .
C23 C24 C25 C26 -179.3(9) . .
C24 C25 C26 C27 -0.8(15) . .
C25 C26 C27 N5 0.3(16) . .
N6 C28 C29 C30 -0.4(16) . .
C28 C29 C30 C31 1.1(15) . .
C29 C30 C31 C32 -0.3(14) . .
C29 C30 C31 C33 177.9(9) . .
C30 C31 C32 N6 -1.4(13) . .
C33 C31 C32 N6 -179.6(7) . .
C32 C31 C33 N9 173.8(8) . .
C30 C31 C33 N9 -4.3(13) . .
C32 C31 C33 N7 -4.8(13) . .
C30 C31 C33 N7 177.0(8) . .
N7 C34 C35 C36 -5.8(13) . .
N8 C34 C35 C36 174.7(8) . .
N7 C34 C35 C37 174.1(8) . .
N8 C34 C35 C37 -5.4(12) . .
C37 C35 C36 N10 2.1(12) . .
C34 C35 C36 N10 -178.0(7) . .
C36 C35 C37 C38 -2.1(13) . .
C34 C35 C37 C38 178.0(8) . .
C35 C37 C38 C39 2.0(14) . .
C37 C38 C39 N10 -2.0(14) . .
C25 C24 C40 N5 -0.2(12) . .
C23 C24 C40 N5 179.9(7) . .
C18 C17 N1 C21 1.2(13) . .
C18 C17 N1 Cd1 176.2(7) . .
C20 C21 N1 C17 0.1(12) . .
C20 C21 N1 Cd1 -174.3(6) . .
O2 Cd1 N1 C17 176.6(6) . .
O8 Cd1 N1 C17 36.5(6) 4_666 .
N5 Cd1 N1 C17 -44.1(14) 4_566 .
O3 Cd1 N1 C17 -59.3(6) 4_566 .
O7 Cd1 N1 C17 90.8(6) 4_666 .
O1 Cd1 N1 C17 -130.4(6) . .
C14 Cd1 N1 C17 63.7(6) 4_666 .
O2 Cd1 N1 C21 -8.9(7) . .
O8 Cd1 N1 C21 -149.0(7) 4_666 .
N5 Cd1 N1 C21 130.4(11) 4_566 .
O3 Cd1 N1 C21 115.1(7) 4_566 .
O7 Cd1 N1 C21 -94.7(7) 4_666 .
O1 Cd1 N1 C21 44.1(7) . .
C14 Cd1 N1 C21 -121.8(7) 4_666 .
N4 C22 N2 N3 0.1(10) . .
C20 C22 N2 N3 179.4(7) . .
N4 C23 N3 N2 0.5(10) . .
C24 C23 N3 N2 179.0(7) . .
C22 N2 N3 C23 -0.3(9) . .
N3 C23 N4 C22 -0.4(9) . .
C24 C23 N4 C22 -178.8(8) . .
N2 C22 N4 C23 0.1(9) . .
C20 C22 N4 C23 -179.1(7) . .
C26 C27 N5 C40 0.2(14) . .
C26 C27 N5 Cd1 178.2(8) . 4_565
C24 C40 N5 C27 -0.3(12) . .
C24 C40 N5 Cd1 -178.1(6) . 4_565
C29 C28 N6 C32 -1.2(14) . .
C29 C28 N6 Cd2 179.7(8) . .
C31 C32 N6 C28 2.2(12) . .
C31 C32 N6 Cd2 -178.8(6) . .
O1 Cd2 N6 C28 62.7(6) . .
O4 Cd2 N6 C28 -170.0(6) 4_566 .
N10 Cd2 N6 C28 -8(4) 4_565 .
O5 Cd2 N6 C28 -33.1(6) . .
O6 Cd2 N6 C28 -86.8(6) . .
O3 Cd2 N6 C28 136.4(6) 4_566 .
O1 Cd2 N6 C32 -116.3(6) . .
O4 Cd2 N6 C32 11.0(6) 4_566 .
N10 Cd2 N6 C32 173(4) 4_565 .
O5 Cd2 N6 C32 147.9(6) . .
O6 Cd2 N6 C32 94.1(6) . .
O3 Cd2 N6 C32 -42.6(6) 4_566 .
N8 C34 N7 C33 -0.8(9) . .
C35 C34 N7 C33 179.7(8) . .
N9 C33 N7 C34 1.5(10) . .
C31 C33 N7 C34 -179.8(8) . .
N7 C34 N8 N9 -0.1(10) . .
C35 C34 N8 N9 179.5(7) . .
N7 C33 N9 N8 -1.5(10) . .
C31 C33 N9 N8 179.7(7) . .
C34 N8 N9 C33 0.9(9) . .
C38 C39 N10 C36 1.9(13) . .
C38 C39 N10 Cd2 -176.0(7) . 4_566
C35 C36 N10 C39 -2.0(12) . .
C35 C36 N10 Cd2 175.6(6) . 4_566
O2 C1 O1 Cd2 -136.3(11) . .
C2 C1 O1 Cd2 43.4(17) . .
O2 C1 O1 Cd1 -12.7(7) . .
C2 C1 O1 Cd1 167.0(6) . .
N6 Cd2 O1 C1 -145.7(14) . .
O4 Cd2 O1 C1 131.0(13) 4_566 .
N10 Cd2 O1 C1 31.3(14) 4_565 .
O5 Cd2 O1 C1 -57.8(14) . .
O6 Cd2 O1 C1 -59.6(15) . .
O3 Cd2 O1 C1 121.0(14) 4_566 .
N6 Cd2 O1 Cd1 94.7(2) . .
O4 Cd2 O1 Cd1 11.3(3) 4_566 .
N10 Cd2 O1 Cd1 -88.4(2) 4_565 .
O5 Cd2 O1 Cd1 -177.5(2) . .
O6 Cd2 O1 Cd1 -179.2(3) . .
O3 Cd2 O1 Cd1 1.37(19) 4_566 .
O2 Cd1 O1 C1 7.3(4) . .
O8 Cd1 O1 C1 -177.3(8) 4_666 .
N5 Cd1 O1 C1 110.3(5) 4_566 .
N1 Cd1 O1 C1 -80.9(5) . .
O3 Cd1 O1 C1 -161.0(5) 4_566 .
O7 Cd1 O1 C1 15.5(6) 4_666 .
C14 Cd1 O1 C1 21.8(10) 4_666 .
O2 Cd1 O1 Cd2 166.8(3) . .
O8 Cd1 O1 Cd2 -17.8(10) 4_666 .
N5 Cd1 O1 Cd2 -90.2(3) 4_566 .
N1 Cd1 O1 Cd2 78.6(3) . .
O3 Cd1 O1 Cd2 -1.5(2) 4_566 .
O7 Cd1 O1 Cd2 175.1(2) 4_666 .
C14 Cd1 O1 Cd2 -178.7(7) 4_666 .
O1 C1 O2 Cd1 14.4(8) . .
C2 C1 O2 Cd1 -165.3(6) . .
O8 Cd1 O2 C1 174.1(4) 4_666 .
N5 Cd1 O2 C1 -88.0(5) 4_566 .
N1 Cd1 O2 C1 84.6(5) . .
O3 Cd1 O2 C1 5.8(6) 4_566 .
O7 Cd1 O2 C1 177.9(5) 4_666 .
O1 Cd1 O2 C1 -7.5(4) . .
C14 Cd1 O2 C1 176.4(5) 4_666 .
O4 C6 O3 Cd1 -151.1(11) . 4_565
C5 C6 O3 Cd1 26.4(19) . 4_565
O4 C6 O3 Cd2 -6.4(7) . 4_565
C5 C6 O3 Cd2 171.2(6) . 4_565
O3 C6 O4 Cd2 6.9(8) . 4_565
C5 C6 O4 Cd2 -170.7(6) . 4_565
O6 C9 O5 Cd2 3.1(8) . .
C10 C9 O5 Cd2 -175.2(5) . .
O1 Cd2 O5 C9 179.4(4) . .
N6 Cd2 O5 C9 -97.2(5) . .
O4 Cd2 O5 C9 -10.9(6) 4_566 .
N10 Cd2 O5 C9 84.2(4) 4_565 .
O6 Cd2 O5 C9 -1.7(4) . .
O3 Cd2 O5 C9 173.5(9) 4_566 .
O5 C9 O6 Cd2 -3.0(7) . .
C10 C9 O6 Cd2 175.3(6) . .
O1 Cd2 O6 C9 3.8(6) . .
N6 Cd2 O6 C9 87.2(4) . .
O4 Cd2 O6 C9 175.3(4) 4_566 .
N10 Cd2 O6 C9 -89.7(4) 4_565 .
O5 Cd2 O6 C9 1.7(4) . .
O3 Cd2 O6 C9 -177.1(4) 4_566 .
O8 C14 O7 Cd1 0.3(8) . 4_465
C13 C14 O7 Cd1 179.3(6) . 4_465
O7 C14 O8 Cd1 -0.3(8) . 4_465
C13 C14 O8 Cd1 -179.3(5) . 4_465
